data_1518715
loop_
_publ_author_name
'Babak, Maria V.'
'Meier, Samuel M.'
'Huber, Kilian V. M.'
'Reynisson, J\'ohannes'
'Legin, Anton A.'
'Jakupec, Michael A.'
'Roller, Alexander'
'Stukalov, Alexey'
'Gridling, Manuela'
'Bennett, Keiryn L.'
'Colinge, Jacques'
'Berger, Walter'
'Dyson, Paul J.'
'Superti-Furga, Giulio'
'Keppler, Bernhard K.'
'Hartinger, Christian G.'

_publ_section_title
;
 Target profiling of an antimetastatic RAPTA agent by chemical proteomics:
 relevance to the mode of action
;
_journal_issue 4
_journal_name_full 'Chem. Sci.'
_journal_page_first 2449
_journal_paper_doi 10.1039/C4SC03905J
_journal_volume 6
_journal_year 2015
_chemical_formula_moiety 'C15 H23 Cl2 N4 O P Ru'
_chemical_formula_sum 'C15 H23 Cl2 N4 O P Ru'
_chemical_formula_weight 478.31
_chemical_name_systematic
; 
Dichlorido(1,3,5-Triaza-7-phosphatricyclo[3.3.1.13.7]decane)(h6-N-benzylacetamide)ruthenium(II) 
;
_space_group_IT_number 2
_symmetry_cell_setting triclinic
_symmetry_space_group_name_Hall '-P 1'
_symmetry_space_group_name_H-M 'P -1'
_atom_sites_solution_hydrogens geom
_atom_sites_solution_primary direct
_atom_sites_solution_secondary difmap
_audit_creation_method SHELXL-97
_audit_update_record
;
2013-11-19 deposited with the CCDC.
2015-02-09 downloaded from the CCDC.
;
_cell_angle_alpha 100.766(2)
_cell_angle_beta 97.279(2)
_cell_angle_gamma 91.491(2)
_cell_formula_units_Z 4
_cell_length_a 10.5379(5)
_cell_length_b 12.8283(6)
_cell_length_c 13.7451(7)
_cell_measurement_reflns_used 9512
_cell_measurement_temperature 100(2)
_cell_measurement_theta_max 30.04
_cell_measurement_theta_min 2.47
_cell_volume 1808.34(15)
_computing_structure_refinement 'SHELXL-97 (Sheldrick, 2008)'
_computing_structure_solution 'SHELXS-97 (Sheldrick, 2008)'
_diffrn_ambient_temperature 100(2)
_diffrn_measured_fraction_theta_full 0.994
_diffrn_measured_fraction_theta_max 0.994
_diffrn_measurement_device_type 'Bruker X8 APEXII CCD'
_diffrn_measurement_method '\f and \w scans'
_diffrn_radiation_monochromator graphite
_diffrn_radiation_source 'fine-focus sealed tube'
_diffrn_radiation_type MoK\a
_diffrn_radiation_wavelength 0.71073
_diffrn_reflns_av_R_equivalents 0.0489
_diffrn_reflns_av_sigmaI/netI 0.0269
_diffrn_reflns_limit_h_max 14
_diffrn_reflns_limit_h_min -14
_diffrn_reflns_limit_k_max 18
_diffrn_reflns_limit_k_min -18
_diffrn_reflns_limit_l_max 19
_diffrn_reflns_limit_l_min -19
_diffrn_reflns_number 80118
_diffrn_reflns_theta_full 30.11
_diffrn_reflns_theta_max 30.11
_diffrn_reflns_theta_min 2.60
_exptl_absorpt_coefficient_mu 1.262
_exptl_absorpt_correction_T_max 0.9631
_exptl_absorpt_correction_T_min 0.7865
_exptl_absorpt_correction_type multi-scan
_exptl_absorpt_process_details SADABS
_exptl_crystal_colour orange
_exptl_crystal_density_diffrn 1.757
_exptl_crystal_density_method 'not measured'
_exptl_crystal_description plate
_exptl_crystal_F_000 968
_exptl_crystal_size_max 0.20
_exptl_crystal_size_mid 0.08
_exptl_crystal_size_min 0.03
_refine_diff_density_max 0.560
_refine_diff_density_min -0.510
_refine_diff_density_rms 0.080
_refine_ls_extinction_method none
_refine_ls_goodness_of_fit_ref 1.036
_refine_ls_hydrogen_treatment constr
_refine_ls_matrix_type full
_refine_ls_number_parameters 435
_refine_ls_number_reflns 10580
_refine_ls_number_restraints 0
_refine_ls_restrained_S_all 1.036
_refine_ls_R_factor_all 0.0236
_refine_ls_R_factor_gt 0.0203
_refine_ls_shift/su_max 0.003
_refine_ls_shift/su_mean 0.000
_refine_ls_structure_factor_coef Fsqd
_refine_ls_weighting_details 'calc w=1/[\s^2^(Fo^2^)+(0.0156P)^2^+1.2917P] where P=(Fo^2^+2Fc^2^)/3'
_refine_ls_weighting_scheme calc
_refine_ls_wR_factor_gt 0.0483
_refine_ls_wR_factor_ref 0.0505
_reflns_number_gt 9727
_reflns_number_total 10580
_reflns_threshold_expression >2sigma(I)
_cod_data_source_file c4sc03905j2.cif
_cod_data_source_block MABA049
_cod_depositor_comments 'Adding full bibliography for 1518714--1518715.cif.'
_cod_original_sg_symbol_H-M P-1
_cod_database_code 1518715

loop_
_symmetry_equiv_pos_as_xyz
'x, y, z'
'-x, -y, -z'

loop_
_atom_site_label
_atom_site_type_symbol
_atom_site_fract_x
_atom_site_fract_y
_atom_site_fract_z
_atom_site_U_iso_or_equiv
_atom_site_adp_type
_atom_site_occupancy
_atom_site_symmetry_multiplicity
_atom_site_calc_flag
_atom_site_refinement_flags
Ru1 Ru 0.161398(10) 0.348052(8) 0.238342(8) 0.01205(3) Uani 1 1 d .
Cl1 Cl 0.22797(3) 0.46038(3) 0.13112(3) 0.01687(6) Uani 1 1 d .
Cl2 Cl 0.22748(4) 0.49235(3) 0.37892(3) 0.02017(7) Uani 1 1 d .
P1 P 0.37122(3) 0.30641(3) 0.26742(3) 0.01190(6) Uani 1 1 d .
O1 O -0.35665(10) 0.38290(9) 0.03453(8) 0.0189(2) Uani 1 1 d .
N1 N 0.62529(11) 0.35705(10) 0.26532(9) 0.0154(2) Uani 1 1 d .
N2 N 0.56017(11) 0.16533(9) 0.23133(9) 0.0150(2) Uani 1 1 d .
N3 N 0.57369(11) 0.27138(10) 0.40256(9) 0.0160(2) Uani 1 1 d .
N4 N -0.17078(12) 0.47330(10) 0.10459(9) 0.0173(2) Uani 1 1 d .
H4 H -0.1346 0.5314 0.1438 0.021 Uiso 1 1 calc R
C1 C 0.49679(13) 0.39440(11) 0.23958(11) 0.0154(3) Uani 1 1 d .
H1A H 0.4830 0.3973 0.1676 0.018 Uiso 1 1 calc R
H1B H 0.4908 0.4672 0.2779 0.018 Uiso 1 1 calc R
C2 C 0.43744(13) 0.29771(12) 0.39607(10) 0.0157(3) Uani 1 1 d .
H2A H 0.4294 0.3665 0.4410 0.019 Uiso 1 1 calc R
H2B H 0.3875 0.2425 0.4187 0.019 Uiso 1 1 calc R
C3 C 0.42223(13) 0.17821(11) 0.20274(10) 0.0148(3) Uani 1 1 d .
H3A H 0.3718 0.1195 0.2197 0.018 Uiso 1 1 calc R
H3B H 0.4048 0.1741 0.1296 0.018 Uiso 1 1 calc R
C4 C 0.65186(14) 0.35267(12) 0.37160(11) 0.0176(3) Uani 1 1 d .
H4A H 0.6372 0.4230 0.4113 0.021 Uiso 1 1 calc R
H4B H 0.7434 0.3387 0.3874 0.021 Uiso 1 1 calc R
C5 C 0.63933(14) 0.25105(11) 0.20664(11) 0.0164(3) Uani 1 1 d .
H5A H 0.7304 0.2336 0.2170 0.020 Uiso 1 1 calc R
H5B H 0.6166 0.2530 0.1349 0.020 Uiso 1 1 calc R
C6 C 0.58850(14) 0.16785(11) 0.33974(11) 0.0170(3) Uani 1 1 d .
H6A H 0.5310 0.1143 0.3578 0.020 Uiso 1 1 calc R
H6B H 0.6776 0.1470 0.3547 0.020 Uiso 1 1 calc R
C7 C -0.03571(13) 0.32715(11) 0.14447(11) 0.0154(3) Uani 1 1 d .
C8 C -0.05224(13) 0.35258(12) 0.24470(11) 0.0172(3) Uani 1 1 d .
H8 H -0.1056 0.4082 0.2669 0.021 Uiso 1 1 calc R
C9 C 0.01157(14) 0.29455(14) 0.31478(13) 0.0249(3) Uani 1 1 d .
H9 H 0.0057 0.3157 0.3840 0.030 Uiso 1 1 calc R
C10 C 0.08283(15) 0.20660(14) 0.28159(15) 0.0305(4) Uani 1 1 d .
H10 H 0.1181 0.1641 0.3269 0.037 Uiso 1 1 calc R
C11 C 0.10119(15) 0.18237(12) 0.17968(15) 0.0283(4) Uani 1 1 d .
H11 H 0.1505 0.1241 0.1567 0.034 Uiso 1 1 calc R
C12 C 0.04678(14) 0.24405(12) 0.11241(12) 0.0207(3) Uani 1 1 d .
H12 H 0.0647 0.2307 0.0453 0.025 Uiso 1 1 calc R
C22 C 0.49467(13) 0.82452(11) 0.18938(10) 0.0149(3) Uani 1 1 d .
C23 C 0.54656(13) 0.88114(11) 0.28368(11) 0.0155(3) Uani 1 1 d .
H23 H 0.6028 0.9416 0.2891 0.019 Uiso 1 1 calc R
C24 C 0.51535(14) 0.84838(12) 0.37187(11) 0.0173(3) Uani 1 1 d .
H24 H 0.5447 0.8911 0.4354 0.021 Uiso 1 1 calc R
C25 C 0.44159(14) 0.75356(12) 0.36596(11) 0.0178(3) Uani 1 1 d .
H25 H 0.4274 0.7288 0.4248 0.021 Uiso 1 1 calc R
C26 C 0.38897(14) 0.69595(11) 0.27033(11) 0.0169(3) Uani 1 1 d .
H26 H 0.3386 0.6321 0.2649 0.020 Uiso 1 1 calc R
C27 C 0.41115(13) 0.73310(11) 0.18318(10) 0.0155(3) Uani 1 1 d .
H27 H 0.3702 0.6970 0.1198 0.019 Uiso 1 1 calc R
C28 C 0.51382(15) 0.86108(13) 0.09369(11) 0.0198(3) Uani 1 1 d .
H28A H 0.5386 0.7999 0.0457 0.024 Uiso 1 1 calc R
H28B H 0.4312 0.8844 0.0643 0.024 Uiso 1 1 calc R
C29 C 0.72781(15) 0.92942(13) 0.08021(11) 0.0197(3) Uani 1 1 d .
C30 C 0.82063(16) 1.02511(13) 0.10341(12) 0.0243(3) Uani 1 1 d .
H30A H 0.9048 1.0034 0.0865 0.036 Uiso 1 1 calc R
H30B H 0.8279 1.0563 0.1747 0.036 Uiso 1 1 calc R
H30C H 0.7895 1.0778 0.0640 0.036 Uiso 1 1 calc R
C13 C -0.09160(14) 0.38895(12) 0.06772(11) 0.0187(3) Uani 1 1 d .
H13A H -0.0205 0.4198 0.0398 0.022 Uiso 1 1 calc R
H13B H -0.1433 0.3390 0.0124 0.022 Uiso 1 1 calc R
C14 C -0.29882(14) 0.46523(12) 0.08046(10) 0.0161(3) Uani 1 1 d .
C15 C -0.36675(15) 0.56487(12) 0.11351(12) 0.0222(3) Uani 1 1 d .
H15A H -0.4579 0.5539 0.0868 0.033 Uiso 1 1 calc R
H15B H -0.3292 0.6238 0.0885 0.033 Uiso 1 1 calc R
H15C H -0.3574 0.5818 0.1867 0.033 Uiso 1 1 calc R
Ru2 Ru 0.331267(10) 0.858634(8) 0.282618(7) 0.01066(3) Uani 1 1 d .
Cl3 Cl 0.20789(3) 0.91831(3) 0.14563(3) 0.01830(7) Uani 1 1 d .
Cl4 Cl 0.29874(3) 1.02441(3) 0.39209(3) 0.01672(7) Uani 1 1 d .
P2 P 0.13328(3) 0.81021(3) 0.31620(3) 0.01223(7) Uani 1 1 d .
O2 O 0.75829(12) 0.84151(10) 0.04081(10) 0.0296(3) Uani 1 1 d .
N5 N -0.11541(12) 0.85793(10) 0.33799(11) 0.0221(3) Uani 1 1 d .
N6 N -0.01401(13) 0.74106(12) 0.44513(10) 0.0246(3) Uani 1 1 d .
N7 N -0.07873(12) 0.67181(10) 0.26530(10) 0.0190(2) Uani 1 1 d .
N8 N 0.60983(13) 0.94692(11) 0.10602(10) 0.0210(3) Uani 1 1 d .
H8A H 0.5908 1.0120 0.1309 0.025 Uiso 1 1 calc R
C16 C 0.11969(15) 0.77224(13) 0.43715(11) 0.0209(3) Uani 1 1 d .
H16A H 0.1747 0.7122 0.4449 0.025 Uiso 1 1 calc R
H16B H 0.1505 0.8328 0.4918 0.025 Uiso 1 1 calc R
C17 C 0.00376(14) 0.90432(12) 0.31513(13) 0.0210(3) Uani 1 1 d .
H17A H 0.0306 0.9698 0.3651 0.025 Uiso 1 1 calc R
H17B H -0.0118 0.9240 0.2485 0.025 Uiso 1 1 calc R
C18 C 0.04608(13) 0.69444(12) 0.23311(11) 0.0173(3) Uani 1 1 d .
H18A H 0.0319 0.7080 0.1641 0.021 Uiso 1 1 calc R
H18B H 0.0986 0.6315 0.2328 0.021 Uiso 1 1 calc R
C19 C -0.06155(16) 0.64904(13) 0.36691(13) 0.0242(3) Uani 1 1 d .
H19A H -0.1447 0.6222 0.3815 0.029 Uiso 1 1 calc R
H19B H -0.0006 0.5918 0.3695 0.029 Uiso 1 1 calc R
C20 C -0.09823(16) 0.82897(14) 0.43642(13) 0.0272(4) Uani 1 1 d .
H20A H -0.1833 0.8093 0.4530 0.033 Uiso 1 1 calc R
H20B H -0.0627 0.8921 0.4865 0.033 Uiso 1 1 calc R
C21 C -0.16138(15) 0.76253(12) 0.26349(13) 0.0226(3) Uani 1 1 d .
H21A H -0.1686 0.7807 0.1962 0.027 Uiso 1 1 calc R
H21B H -0.2482 0.7407 0.2749 0.027 Uiso 1 1 calc R

loop_
_atom_site_aniso_label
_atom_site_aniso_U_11
_atom_site_aniso_U_22
_atom_site_aniso_U_33
_atom_site_aniso_U_23
_atom_site_aniso_U_13
_atom_site_aniso_U_12
Ru1 0.01020(5) 0.01035(5) 0.01664(5) 0.00507(4) 0.00197(4) 0.00099(4)
Cl1 0.01777(16) 0.01574(15) 0.01902(15) 0.00789(12) 0.00307(12) 0.00043(12)
Cl2 0.02319(17) 0.01791(16) 0.01826(15) 0.00021(12) 0.00242(13) 0.00497(13)
P1 0.01051(15) 0.01138(15) 0.01411(15) 0.00320(12) 0.00173(12) 0.00064(12)
O1 0.0188(5) 0.0196(5) 0.0162(5) 0.0000(4) -0.0005(4) 0.0001(4)
N1 0.0122(5) 0.0157(6) 0.0180(6) 0.0022(4) 0.0016(4) -0.0003(4)
N2 0.0117(5) 0.0142(5) 0.0187(6) 0.0023(4) 0.0020(4) 0.0010(4)
N3 0.0132(6) 0.0181(6) 0.0165(5) 0.0040(4) -0.0004(4) 0.0014(4)
N4 0.0161(6) 0.0159(6) 0.0187(6) 0.0030(4) -0.0020(5) 0.0014(4)
C1 0.0128(6) 0.0144(6) 0.0197(6) 0.0049(5) 0.0027(5) -0.0002(5)
C2 0.0153(6) 0.0176(7) 0.0146(6) 0.0039(5) 0.0024(5) 0.0023(5)
C3 0.0123(6) 0.0133(6) 0.0178(6) 0.0011(5) 0.0013(5) 0.0007(5)
C4 0.0146(7) 0.0177(7) 0.0189(7) 0.0014(5) -0.0005(5) -0.0016(5)
C5 0.0128(6) 0.0171(7) 0.0192(6) 0.0023(5) 0.0038(5) 0.0004(5)
C6 0.0140(6) 0.0165(7) 0.0209(7) 0.0054(5) 0.0011(5) 0.0037(5)
C7 0.0105(6) 0.0140(6) 0.0209(7) 0.0026(5) 0.0005(5) -0.0003(5)
C8 0.0099(6) 0.0226(7) 0.0215(7) 0.0091(5) 0.0033(5) 0.0014(5)
C9 0.0134(7) 0.0380(9) 0.0288(8) 0.0217(7) 0.0023(6) -0.0035(6)
C10 0.0135(7) 0.0261(9) 0.0576(12) 0.0292(8) -0.0042(7) -0.0050(6)
C11 0.0127(7) 0.0108(7) 0.0591(12) 0.0062(7) -0.0020(7) -0.0014(5)
C12 0.0122(6) 0.0155(7) 0.0304(8) -0.0038(6) -0.0003(6) -0.0007(5)
C22 0.0139(6) 0.0151(6) 0.0156(6) 0.0013(5) 0.0040(5) 0.0027(5)
C23 0.0115(6) 0.0149(6) 0.0189(6) 0.0006(5) 0.0013(5) 0.0004(5)
C24 0.0142(6) 0.0211(7) 0.0150(6) 0.0007(5) -0.0006(5) 0.0051(5)
C25 0.0170(7) 0.0205(7) 0.0181(6) 0.0087(5) 0.0025(5) 0.0074(5)
C26 0.0150(6) 0.0116(6) 0.0250(7) 0.0050(5) 0.0037(5) 0.0040(5)
C27 0.0150(6) 0.0128(6) 0.0170(6) -0.0022(5) 0.0024(5) 0.0031(5)
C28 0.0188(7) 0.0237(7) 0.0173(7) 0.0034(5) 0.0051(5) -0.0010(6)
C29 0.0215(7) 0.0239(7) 0.0148(6) 0.0049(5) 0.0047(5) 0.0024(6)
C30 0.0231(8) 0.0268(8) 0.0236(7) 0.0063(6) 0.0046(6) -0.0026(6)
C13 0.0168(7) 0.0230(7) 0.0163(6) 0.0039(5) 0.0018(5) 0.0040(5)
C14 0.0173(7) 0.0179(7) 0.0130(6) 0.0042(5) -0.0006(5) 0.0029(5)
C15 0.0209(7) 0.0176(7) 0.0261(8) 0.0019(6) -0.0014(6) 0.0058(6)
Ru2 0.01141(5) 0.00924(5) 0.01096(5) 0.00120(3) 0.00114(4) 0.00113(4)
Cl3 0.02033(17) 0.01920(16) 0.01626(15) 0.00657(12) 0.00037(12) 0.00494(13)
Cl4 0.01641(16) 0.01239(14) 0.01900(15) -0.00271(11) 0.00197(12) 0.00070(11)
P2 0.01172(16) 0.01079(15) 0.01361(15) 0.00073(12) 0.00171(12) 0.00132(12)
O2 0.0260(6) 0.0271(6) 0.0345(7) -0.0028(5) 0.0121(5) 0.0040(5)
N5 0.0147(6) 0.0160(6) 0.0333(7) -0.0029(5) 0.0057(5) 0.0015(5)
N6 0.0225(7) 0.0308(7) 0.0217(6) 0.0048(5) 0.0087(5) -0.0020(5)
N7 0.0125(6) 0.0152(6) 0.0269(6) -0.0022(5) 0.0033(5) 0.0002(4)
N8 0.0228(7) 0.0179(6) 0.0246(6) 0.0046(5) 0.0107(5) 0.0023(5)
C16 0.0195(7) 0.0274(8) 0.0161(6) 0.0047(6) 0.0030(5) -0.0015(6)
C17 0.0156(7) 0.0138(7) 0.0332(8) 0.0021(6) 0.0048(6) 0.0036(5)
C18 0.0131(6) 0.0163(7) 0.0200(7) -0.0028(5) 0.0021(5) 0.0009(5)
C19 0.0195(7) 0.0199(7) 0.0349(9) 0.0066(6) 0.0083(6) -0.0021(6)
C20 0.0215(8) 0.0287(8) 0.0290(8) -0.0067(6) 0.0131(6) -0.0021(6)
C21 0.0137(7) 0.0196(7) 0.0314(8) -0.0018(6) 0.0011(6) 0.0020(5)

loop_
_atom_type_symbol
_atom_type_description
_atom_type_scat_dispersion_real
_atom_type_scat_dispersion_imag
_atom_type_scat_source
C C 0.0033 0.0016 'International Tables Vol C Tables 4.2.6.8 and 6.1.1.4'
H H 0.0000 0.0000 'International Tables Vol C Tables 4.2.6.8 and 6.1.1.4'
N N 0.0061 0.0033 'International Tables Vol C Tables 4.2.6.8 and 6.1.1.4'
O O 0.0106 0.0060 'International Tables Vol C Tables 4.2.6.8 and 6.1.1.4'
P P 0.1023 0.0942 'International Tables Vol C Tables 4.2.6.8 and 6.1.1.4'
Cl Cl 0.1484 0.1585 'International Tables Vol C Tables 4.2.6.8 and 6.1.1.4'
Ru Ru -1.2594 0.8363 'International Tables Vol C Tables 4.2.6.8 and 6.1.1.4'

loop_
_geom_angle_atom_site_label_1
_geom_angle_atom_site_label_2
_geom_angle_atom_site_label_3
_geom_angle
C9 Ru1 C11 68.19(7)
C9 Ru1 C12 80.48(6)
C11 Ru1 C12 37.62(6)
C9 Ru1 C10 37.74(7)
C11 Ru1 C10 37.89(8)
C12 Ru1 C10 68.13(7)
C9 Ru1 C8 37.73(5)
C11 Ru1 C8 79.11(6)
C12 Ru1 C8 66.46(6)
C10 Ru1 C8 67.36(6)
C9 Ru1 C7 66.61(6)
C11 Ru1 C7 67.00(6)
C12 Ru1 C7 37.38(5)
C10 Ru1 C7 79.04(6)
C8 Ru1 C7 35.57(5)
C9 Ru1 P1 123.54(4)
C11 Ru1 P1 91.61(4)
C12 Ru1 P1 115.05(4)
C10 Ru1 P1 95.27(4)
C8 Ru1 P1 161.17(4)
C7 Ru1 P1 152.02(4)
C9 Ru1 Cl1 148.56(4)
C11 Ru1 Cl1 120.84(5)
C12 Ru1 Cl1 91.34(5)
C10 Ru1 Cl1 158.47(6)
C8 Ru1 Cl1 111.35(4)
C7 Ru1 Cl1 88.52(4)
P1 Ru1 Cl1 87.477(13)
C9 Ru1 Cl2 90.80(5)
C11 Ru1 Cl2 150.38(5)
C12 Ru1 Cl2 162.17(4)
C10 Ru1 Cl2 113.46(6)
C8 Ru1 Cl2 97.22(4)
C7 Ru1 Cl2 124.80(4)
P1 Ru1 Cl2 82.730(13)
Cl1 Ru1 Cl2 88.068(13)
C1 P1 C2 99.16(7)
C1 P1 C3 98.80(6)
C2 P1 C3 98.45(6)
C1 P1 Ru1 118.96(5)
C2 P1 Ru1 117.97(5)
C3 P1 Ru1 119.31(5)
C5 N1 C4 108.64(11)
C5 N1 C1 110.78(11)
C4 N1 C1 111.80(11)
C6 N2 C5 108.14(11)
C6 N2 C3 110.61(11)
C5 N2 C3 111.18(11)
C6 N3 C4 109.07(11)
C6 N3 C2 110.79(11)
C4 N3 C2 111.18(11)
C14 N4 C13 121.44(12)
C14 N4 H4 119.3
C13 N4 H4 119.3
N1 C1 P1 111.45(9)
N1 C1 H1A 109.3
P1 C1 H1A 109.3
N1 C1 H1B 109.3
P1 C1 H1B 109.3
H1A C1 H1B 108.0
N3 C2 P1 111.34(9)
N3 C2 H2A 109.4
P1 C2 H2A 109.4
N3 C2 H2B 109.4
P1 C2 H2B 109.4
H2A C2 H2B 108.0
N2 C3 P1 111.47(9)
N2 C3 H3A 109.3
P1 C3 H3A 109.3
N2 C3 H3B 109.3
P1 C3 H3B 109.3
H3A C3 H3B 108.0
N1 C4 N3 114.23(11)
N1 C4 H4A 108.7
N3 C4 H4A 108.7
N1 C4 H4B 108.7
N3 C4 H4B 108.7
H4A C4 H4B 107.6
N1 C5 N2 114.58(11)
N1 C5 H5A 108.6
N2 C5 H5A 108.6
N1 C5 H5B 108.6
N2 C5 H5B 108.6
H5A C5 H5B 107.6
N3 C6 N2 114.41(11)
N3 C6 H6A 108.7
N2 C6 H6A 108.7
N3 C6 H6B 108.7
N2 C6 H6B 108.7
H6A C6 H6B 107.6
C8 C7 C12 119.43(14)
C8 C7 C13 123.14(13)
C12 C7 C13 117.23(13)
C8 C7 Ru1 71.53(8)
C12 C7 Ru1 67.45(8)
C13 C7 Ru1 129.24(10)
C7 C8 C9 119.89(14)
C7 C8 Ru1 72.90(8)
C9 C8 Ru1 67.45(8)
C7 C8 H8 120.1
C9 C8 H8 120.1
Ru1 C8 H8 132.6
C10 C9 C8 120.48(16)
C10 C9 Ru1 71.84(9)
C8 C9 Ru1 74.83(8)
C10 C9 H9 119.8
C8 C9 H9 119.8
Ru1 C9 H9 125.3
C9 C10 C11 119.09(14)
C9 C10 Ru1 70.43(9)
C11 C10 Ru1 70.61(9)
C9 C10 H10 120.5
C11 C10 H10 120.5
Ru1 C10 H10 131.1
C12 C11 C10 120.32(15)
C12 C11 Ru1 71.44(9)
C10 C11 Ru1 71.50(9)
C12 C11 H11 119.8
C10 C11 H11 119.8
Ru1 C11 H11 129.7
C11 C12 C7 120.34(15)
C11 C12 Ru1 70.94(9)
C7 C12 Ru1 75.17(8)
C11 C12 H12 119.8
C7 C12 H12 119.8
Ru1 C12 H12 125.8
C23 C22 C27 118.82(13)
C23 C22 C28 122.71(13)
C27 C22 C28 118.26(12)
C23 C22 Ru2 72.12(8)
C27 C22 Ru2 67.21(8)
C28 C22 Ru2 128.31(10)
C22 C23 C24 120.25(13)
C22 C23 Ru2 72.14(8)
C24 C23 Ru2 67.68(8)
C22 C23 H23 119.9
C24 C23 H23 119.9
Ru2 C23 H23 133.6
C25 C24 C23 120.93(13)
C25 C24 Ru2 71.59(8)
C23 C24 Ru2 75.04(8)
C25 C24 H24 119.5
C23 C24 H24 119.5
Ru2 C24 H24 125.6
C24 C25 C26 118.65(13)
C24 C25 Ru2 70.78(8)
C26 C25 Ru2 70.25(8)
C24 C25 H25 120.7
C26 C25 H25 120.7
Ru2 C25 H25 130.8
C27 C26 C25 120.29(13)
C27 C26 Ru2 70.98(8)
C25 C26 Ru2 71.79(8)
C27 C26 H26 119.9
C25 C26 H26 119.9
Ru2 C26 H26 129.9
C26 C27 C22 120.65(13)
C26 C27 Ru2 71.05(8)
C22 C27 Ru2 75.36(8)
C26 C27 H27 119.7
C22 C27 H27 119.7
Ru2 C27 H27 125.7
N8 C28 C22 114.29(12)
N8 C28 H28A 108.7
C22 C28 H28A 108.7
N8 C28 H28B 108.7
C22 C28 H28B 108.7
H28A C28 H28B 107.6
O2 C29 N8 122.38(15)
O2 C29 C30 121.95(15)
N8 C29 C30 115.67(14)
C29 C30 H30A 109.5
C29 C30 H30B 109.5
H30A C30 H30B 109.5
C29 C30 H30C 109.5
H30A C30 H30C 109.5
H30B C30 H30C 109.5
N4 C13 C7 114.91(12)
N4 C13 H13A 108.5
C7 C13 H13A 108.5
N4 C13 H13B 108.5
C7 C13 H13B 108.5
H13A C13 H13B 107.5
O1 C14 N4 122.70(13)
O1 C14 C15 122.12(13)
N4 C14 C15 115.18(13)
C14 C15 H15A 109.5
C14 C15 H15B 109.5
H15A C15 H15B 109.5
C14 C15 H15C 109.5
H15A C15 H15C 109.5
H15B C15 H15C 109.5
C27 Ru2 C26 37.97(5)
C27 Ru2 C24 80.35(5)
C26 Ru2 C24 67.98(6)
C27 Ru2 C25 68.52(5)
C26 Ru2 C25 37.95(5)
C24 Ru2 C25 37.63(6)
C27 Ru2 C23 66.34(5)
C26 Ru2 C23 78.86(5)
C24 Ru2 C23 37.27(5)
C25 Ru2 C23 67.04(5)
C27 Ru2 C22 37.43(5)
C26 Ru2 C22 67.41(5)
C24 Ru2 C22 66.64(5)
C25 Ru2 C22 79.53(5)
C23 Ru2 C22 35.75(5)
C27 Ru2 P2 112.39(4)
C26 Ru2 P2 90.85(4)
C24 Ru2 P2 127.11(4)
C25 Ru2 P2 97.22(4)
C23 Ru2 P2 163.86(4)
C22 Ru2 P2 148.82(4)
C27 Ru2 Cl3 92.42(4)
C26 Ru2 Cl3 121.70(4)
C24 Ru2 Cl3 149.72(4)
C25 Ru2 Cl3 159.55(4)
C23 Ru2 Cl3 113.08(4)
C22 Ru2 Cl3 89.80(4)
P2 Ru2 Cl3 82.885(13)
C27 Ru2 Cl4 163.90(4)
C26 Ru2 Cl4 147.16(4)
C24 Ru2 Cl4 89.72(4)
C25 Ru2 Cl4 110.56(4)
C23 Ru2 Cl4 98.16(4)
C22 Ru2 Cl4 126.70(4)
P2 Ru2 Cl4 83.710(12)
Cl3 Ru2 Cl4 89.821(13)
C16 P2 C18 99.03(7)
C16 P2 C17 98.79(8)
C18 P2 C17 98.33(7)
C16 P2 Ru2 118.74(5)
C18 P2 Ru2 117.82(5)
C17 P2 Ru2 119.88(5)
C20 N5 C21 108.29(13)
C20 N5 C17 111.60(13)
C21 N5 C17 111.23(12)
C19 N6 C20 108.93(13)
C19 N6 C16 110.79(12)
C20 N6 C16 111.02(13)
C19 N7 C18 111.00(12)
C19 N7 C21 108.71(12)
C18 N7 C21 110.90(12)
C29 N8 C28 121.50(13)
C29 N8 H8A 119.3
C28 N8 H8A 119.3
N6 C16 P2 111.43(10)
N6 C16 H16A 109.3
P2 C16 H16A 109.3
N6 C16 H16B 109.3
P2 C16 H16B 109.3
H16A C16 H16B 108.0
N5 C17 P2 111.37(10)
N5 C17 H17A 109.4
P2 C17 H17A 109.4
N5 C17 H17B 109.4
P2 C17 H17B 109.4
H17A C17 H17B 108.0
N7 C18 P2 111.54(9)
N7 C18 H18A 109.3
P2 C18 H18A 109.3
N7 C18 H18B 109.3
P2 C18 H18B 109.3
H18A C18 H18B 108.0
N6 C19 N7 114.13(13)
N6 C19 H19A 108.7
N7 C19 H19A 108.7
N6 C19 H19B 108.7
N7 C19 H19B 108.7
H19A C19 H19B 107.6
N5 C20 N6 114.70(12)
N5 C20 H20A 108.6
N6 C20 H20A 108.6
N5 C20 H20B 108.6
N6 C20 H20B 108.6
H20A C20 H20B 107.6
N5 C21 N7 114.21(13)
N5 C21 H21A 108.7
N7 C21 H21A 108.7
N5 C21 H21B 108.7
N7 C21 H21B 108.7
H21A C21 H21B 107.6

loop_
_geom_bond_atom_site_label_1
_geom_bond_atom_site_label_2
_geom_bond_distance
Ru1 C9 2.1682(15)
Ru1 C11 2.1749(16)
Ru1 C12 2.1814(15)
Ru1 C10 2.1865(15)
Ru1 C8 2.2659(14)
Ru1 C7 2.2834(14)
Ru1 P1 2.2916(4)
Ru1 Cl1 2.3966(4)
Ru1 Cl2 2.4291(4)
P1 C1 1.8394(14)
P1 C2 1.8416(14)
P1 C3 1.8452(14)
O1 C14 1.2269(18)
N1 C5 1.4672(18)
N1 C4 1.4640(19)
N1 C1 1.4711(18)
N2 C6 1.4763(18)
N2 C5 1.4776(18)
N2 C3 1.4787(18)
N3 C6 1.4664(19)
N3 C4 1.4687(19)
N3 C2 1.4790(18)
N4 C14 1.3446(19)
N4 C13 1.4398(19)
N4 H4 0.8800
C1 H1A 0.9900
C1 H1B 0.9900
C2 H2A 0.9900
C2 H2B 0.9900
C3 H3A 0.9900
C3 H3B 0.9900
C4 H4A 0.9900
C4 H4B 0.9900
C5 H5A 0.9900
C5 H5B 0.9900
C6 H6A 0.9900
C6 H6B 0.9900
C7 C8 1.389(2)
C7 C12 1.434(2)
C7 C13 1.506(2)
C8 C9 1.437(2)
C8 H8 0.9500
C9 C10 1.408(3)
C9 H9 0.9500
C10 C11 1.416(3)
C10 H10 0.9500
C11 C12 1.405(2)
C11 H11 0.9500
C12 H12 0.9500
C22 C23 1.3980(19)
C22 C27 1.431(2)
C22 C28 1.511(2)
C22 Ru2 2.2777(14)
C23 C24 1.428(2)
C23 Ru2 2.2774(14)
C23 H23 0.9500
C24 C25 1.410(2)
C24 Ru2 2.1808(14)
C24 H24 0.9500
C25 C26 1.419(2)
C25 Ru2 2.1913(14)
C25 H25 0.9500
C26 C27 1.412(2)
C26 Ru2 2.1711(14)
C26 H26 0.9500
C27 Ru2 2.1702(13)
C27 H27 0.9500
C28 N8 1.447(2)
C28 H28A 0.9900
C28 H28B 0.9900
C29 O2 1.2260(19)
C29 N8 1.348(2)
C29 C30 1.509(2)
C30 H30A 0.9800
C30 H30B 0.9800
C30 H30C 0.9800
C13 H13A 0.9900
C13 H13B 0.9900
C14 C15 1.505(2)
C15 H15A 0.9800
C15 H15B 0.9800
C15 H15C 0.9800
Ru2 P2 2.2882(4)
Ru2 Cl3 2.4066(4)
Ru2 Cl4 2.4243(3)
P2 C16 1.8386(15)
P2 C18 1.8395(14)
P2 C17 1.8460(15)
N5 C20 1.460(2)
N5 C21 1.469(2)
N5 C17 1.470(2)
N6 C19 1.469(2)
N6 C20 1.466(2)
N6 C16 1.478(2)
N7 C19 1.470(2)
N7 C18 1.4784(19)
N7 C21 1.474(2)
N8 H8A 0.8800
C16 H16A 0.9900
C16 H16B 0.9900
C17 H17A 0.9900
C17 H17B 0.9900
C18 H18A 0.9900
C18 H18B 0.9900
C19 H19A 0.9900
C19 H19B 0.9900
C20 H20A 0.9900
C20 H20B 0.9900
C21 H21A 0.9900
C21 H21B 0.9900

loop_
_geom_torsion_atom_site_label_1
_geom_torsion_atom_site_label_2
_geom_torsion_atom_site_label_3
_geom_torsion_atom_site_label_4
_geom_torsion
C9 Ru1 P1 C1 -155.77(8)
C11 Ru1 P1 C1 139.52(8)
C12 Ru1 P1 C1 109.02(7)
C10 Ru1 P1 C1 177.31(8)
C8 Ru1 P1 C1 -160.71(13)
C7 Ru1 P1 C1 100.79(10)
Cl1 Ru1 P1 C1 18.72(5)
Cl2 Ru1 P1 C1 -69.66(5)
C9 Ru1 P1 C2 -35.77(8)
C11 Ru1 P1 C2 -100.48(8)
C12 Ru1 P1 C2 -130.98(7)
C10 Ru1 P1 C2 -62.69(8)
C8 Ru1 P1 C2 -40.71(14)
C7 Ru1 P1 C2 -139.21(9)
Cl1 Ru1 P1 C2 138.72(6)
Cl2 Ru1 P1 C2 50.34(5)
C9 Ru1 P1 C3 83.50(8)
C11 Ru1 P1 C3 18.79(8)
C12 Ru1 P1 C3 -11.72(7)
C10 Ru1 P1 C3 56.58(8)
C8 Ru1 P1 C3 78.56(14)
C7 Ru1 P1 C3 -19.94(10)
Cl1 Ru1 P1 C3 -102.01(5)
Cl2 Ru1 P1 C3 169.61(6)
C5 N1 C1 P1 61.44(13)
C4 N1 C1 P1 -59.89(13)
C2 P1 C1 N1 49.23(11)
C3 P1 C1 N1 -50.88(11)
Ru1 P1 C1 N1 178.45(7)
C6 N3 C2 P1 -61.23(13)
C4 N3 C2 P1 60.23(13)
C1 P1 C2 N3 -49.54(11)
C3 P1 C2 N3 50.86(11)
Ru1 P1 C2 N3 -179.41(8)
C6 N2 C3 P1 60.71(13)
C5 N2 C3 P1 -59.44(13)
C1 P1 C3 N2 49.89(11)
C2 P1 C3 N2 -50.82(11)
Ru1 P1 C3 N2 -179.67(7)
C5 N1 C4 N3 -54.95(15)
C1 N1 C4 N3 67.60(15)
C6 N3 C4 N1 54.83(15)
C2 N3 C4 N1 -67.63(15)
C4 N1 C5 N2 55.18(15)
C1 N1 C5 N2 -67.99(15)
C6 N2 C5 N1 -54.55(15)
C3 N2 C5 N1 67.06(15)
C4 N3 C6 N2 -54.52(15)
C2 N3 C6 N2 68.17(15)
C5 N2 C6 N3 54.07(15)
C3 N2 C6 N3 -67.89(15)
C9 Ru1 C7 C8 28.76(9)
C11 Ru1 C7 C8 103.92(10)
C12 Ru1 C7 C8 134.39(13)
C10 Ru1 C7 C8 66.21(10)
P1 Ru1 C7 C8 146.72(8)
Cl1 Ru1 C7 C8 -131.47(8)
Cl2 Ru1 C7 C8 -44.85(10)
C9 Ru1 C7 C12 -105.63(11)
C11 Ru1 C7 C12 -30.47(10)
C10 Ru1 C7 C12 -68.18(10)
C8 Ru1 C7 C12 -134.39(13)
P1 Ru1 C7 C12 12.33(14)
Cl1 Ru1 C7 C12 94.14(9)
Cl2 Ru1 C7 C12 -179.24(8)
C9 Ru1 C7 C13 146.88(14)
C11 Ru1 C7 C13 -137.96(14)
C12 Ru1 C7 C13 -107.49(16)
C10 Ru1 C7 C13 -175.67(14)
C8 Ru1 C7 C13 118.12(16)
P1 Ru1 C7 C13 -95.16(14)
Cl1 Ru1 C7 C13 -13.35(12)
Cl2 Ru1 C7 C13 73.27(13)
C12 C7 C8 C9 -1.0(2)
C13 C7 C8 C9 -175.57(14)
Ru1 C7 C8 C9 -50.24(12)
C12 C7 C8 Ru1 49.26(12)
C13 C7 C8 Ru1 -125.34(14)
C9 Ru1 C8 C7 -133.81(14)
C11 Ru1 C8 C7 -65.49(10)
C12 Ru1 C8 C7 -28.24(9)
C10 Ru1 C8 C7 -103.25(10)
P1 Ru1 C8 C7 -127.07(11)
Cl1 Ru1 C8 C7 53.54(9)
Cl2 Ru1 C8 C7 144.29(8)
C11 Ru1 C8 C9 68.32(11)
C12 Ru1 C8 C9 105.57(11)
C10 Ru1 C8 C9 30.55(11)
C7 Ru1 C8 C9 133.81(14)
P1 Ru1 C8 C9 6.74(19)
Cl1 Ru1 C8 C9 -172.65(9)
Cl2 Ru1 C8 C9 -81.90(10)
C7 C8 C9 C10 -5.0(2)
Ru1 C8 C9 C10 -57.69(13)
C7 C8 C9 Ru1 52.71(13)
C11 Ru1 C9 C10 29.32(10)
C12 Ru1 C9 C10 66.39(11)
C8 Ru1 C9 C10 129.95(15)
C7 Ru1 C9 C10 102.74(11)
P1 Ru1 C9 C10 -47.44(12)
Cl1 Ru1 C9 C10 143.16(10)
Cl2 Ru1 C9 C10 -129.24(10)
C11 Ru1 C9 C8 -100.63(11)
C12 Ru1 C9 C8 -63.57(10)
C10 Ru1 C9 C8 -129.95(15)
C7 Ru1 C9 C8 -27.22(9)
P1 Ru1 C9 C8 -177.40(7)
Cl1 Ru1 C9 C8 13.20(16)
Cl2 Ru1 C9 C8 100.80(9)
C8 C9 C10 C11 6.1(2)
Ru1 C9 C10 C11 -53.05(13)
C8 C9 C10 Ru1 59.15(13)
C11 Ru1 C10 C9 -132.24(14)
C12 Ru1 C10 C9 -103.16(10)
C8 Ru1 C10 C9 -30.55(9)
C7 Ru1 C10 C9 -65.76(10)
P1 Ru1 C10 C9 141.93(9)
Cl1 Ru1 C10 C9 -121.55(13)
Cl2 Ru1 C10 C9 57.58(10)
C9 Ru1 C10 C11 132.24(14)
C12 Ru1 C10 C11 29.08(9)
C8 Ru1 C10 C11 101.69(10)
C7 Ru1 C10 C11 66.47(9)
P1 Ru1 C10 C11 -85.83(9)
Cl1 Ru1 C10 C11 10.69(18)
Cl2 Ru1 C10 C11 -170.18(8)
C9 C10 C11 C12 -1.3(2)
Ru1 C10 C11 C12 -54.24(13)
C9 C10 C11 Ru1 52.97(13)
C9 Ru1 C11 C12 103.15(10)
C10 Ru1 C11 C12 132.36(14)
C8 Ru1 C11 C12 65.38(10)
C7 Ru1 C11 C12 30.29(9)
P1 Ru1 C11 C12 -131.12(9)
Cl1 Ru1 C11 C12 -43.09(11)
Cl2 Ru1 C11 C12 150.81(8)
C9 Ru1 C11 C10 -29.21(9)
C12 Ru1 C11 C10 -132.36(14)
C8 Ru1 C11 C10 -66.98(9)
C7 Ru1 C11 C10 -102.07(10)
P1 Ru1 C11 C10 96.52(9)
Cl1 Ru1 C11 C10 -175.45(8)
Cl2 Ru1 C11 C10 18.46(14)
C10 C11 C12 C7 -4.7(2)
Ru1 C11 C12 C7 -58.94(12)
C10 C11 C12 Ru1 54.27(13)
C8 C7 C12 C11 5.8(2)
C13 C7 C12 C11 -179.30(13)
Ru1 C7 C12 C11 56.88(12)
C8 C7 C12 Ru1 -51.09(12)
C13 C7 C12 Ru1 123.82(12)
C9 Ru1 C12 C11 -66.45(10)
C10 Ru1 C12 C11 -29.28(10)
C8 Ru1 C12 C11 -103.16(11)
C7 Ru1 C12 C11 -130.12(14)
P1 Ru1 C12 C11 56.23(10)
Cl1 Ru1 C12 C11 144.07(9)
Cl2 Ru1 C12 C11 -128.07(14)
C9 Ru1 C12 C7 63.66(9)
C11 Ru1 C12 C7 130.12(14)
C10 Ru1 C12 C7 100.84(10)
C8 Ru1 C12 C7 26.96(8)
P1 Ru1 C12 C7 -173.65(7)
Cl1 Ru1 C12 C7 -85.81(8)
Cl2 Ru1 C12 C7 2.0(2)
C27 C22 C23 C24 -0.6(2)
C28 C22 C23 C24 174.01(13)
Ru2 C22 C23 C24 49.47(12)
C27 C22 C23 Ru2 -50.05(11)
C28 C22 C23 Ru2 124.54(13)
C22 C23 C24 C25 5.8(2)
Ru2 C23 C24 C25 57.24(12)
C22 C23 C24 Ru2 -51.45(12)
C23 C24 C25 C26 -5.6(2)
Ru2 C24 C25 C26 53.27(12)
C23 C24 C25 Ru2 -58.90(12)
C24 C25 C26 C27 0.4(2)
Ru2 C25 C26 C27 53.88(12)
C24 C25 C26 Ru2 -53.52(12)
C25 C26 C27 C22 4.8(2)
Ru2 C26 C27 C22 59.07(12)
C25 C26 C27 Ru2 -54.26(12)
C23 C22 C27 C26 -4.7(2)
C28 C22 C27 C26 -179.50(13)
Ru2 C22 C27 C26 -56.98(12)
C23 C22 C27 Ru2 52.31(12)
C28 C22 C27 Ru2 -122.52(12)
C23 C22 C28 N8 11.6(2)
C27 C22 C28 N8 -173.83(13)
Ru2 C22 C28 N8 103.98(14)
C14 N4 C13 C7 -107.36(15)
C8 C7 C13 N4 -3.6(2)
C12 C7 C13 N4 -178.34(13)
Ru1 C7 C13 N4 -96.19(15)
C13 N4 C14 O1 7.4(2)
C13 N4 C14 C15 -172.40(13)
C22 C27 Ru2 C26 -130.30(12)
C26 C27 Ru2 C24 66.39(9)
C22 C27 Ru2 C24 -63.91(9)
C26 C27 Ru2 C25 29.18(8)
C22 C27 Ru2 C25 -101.12(9)
C26 C27 Ru2 C23 102.61(9)
C22 C27 Ru2 C23 -27.69(8)
C26 C27 Ru2 C22 130.30(12)
C26 C27 Ru2 P2 -59.90(9)
C22 C27 Ru2 P2 169.80(7)
C26 C27 Ru2 Cl3 -143.19(8)
C22 C27 Ru2 Cl3 86.50(8)
C26 C27 Ru2 Cl4 119.05(14)
C22 C27 Ru2 Cl4 -11.25(19)
C25 C26 Ru2 C27 132.46(13)
C27 C26 Ru2 C24 -102.97(9)
C25 C26 Ru2 C24 29.48(8)
C27 C26 Ru2 C25 -132.46(13)
C27 C26 Ru2 C23 -65.65(9)
C25 C26 Ru2 C23 66.81(9)
C27 C26 Ru2 C22 -30.14(8)
C25 C26 Ru2 C22 102.32(9)
C27 C26 Ru2 P2 126.87(8)
C25 C26 Ru2 P2 -100.68(8)
C27 C26 Ru2 Cl3 44.71(9)
C25 C26 Ru2 Cl3 177.17(7)
C27 C26 Ru2 Cl4 -153.44(7)
C25 C26 Ru2 Cl4 -20.99(13)
C25 C24 Ru2 C27 -67.18(9)
C23 C24 Ru2 C27 63.33(9)
C25 C24 Ru2 C26 -29.72(8)
C23 C24 Ru2 C26 100.79(9)
C23 C24 Ru2 C25 130.51(12)
C25 C24 Ru2 C23 -130.51(12)
C25 C24 Ru2 C22 -103.66(9)
C23 C24 Ru2 C22 26.85(8)
C25 C24 Ru2 P2 43.67(10)
C23 C24 Ru2 P2 174.18(6)
C25 C24 Ru2 Cl3 -145.27(8)
C23 C24 Ru2 Cl3 -14.76(13)
C25 C24 Ru2 Cl4 125.56(8)
C23 C24 Ru2 Cl4 -103.93(8)
C24 C25 Ru2 C27 102.45(9)
C26 C25 Ru2 C27 -29.20(8)
C24 C25 Ru2 C26 131.65(13)
C26 C25 Ru2 C24 -131.65(13)
C24 C25 Ru2 C23 30.00(8)
C26 C25 Ru2 C23 -101.64(9)
C24 C25 Ru2 C22 65.11(9)
C26 C25 Ru2 C22 -66.53(9)
C24 C25 Ru2 P2 -146.29(8)
C26 C25 Ru2 P2 82.07(8)
C24 C25 Ru2 Cl3 124.73(11)
C26 C25 Ru2 Cl3 -6.91(17)
C24 C25 Ru2 Cl4 -60.33(9)
C26 C25 Ru2 Cl4 168.03(7)
C22 C23 Ru2 C27 28.91(8)
C24 C23 Ru2 C27 -105.88(9)
C22 C23 Ru2 C26 66.64(9)
C24 C23 Ru2 C26 -68.15(9)
C22 C23 Ru2 C24 134.79(13)
C22 C23 Ru2 C25 104.52(9)
C24 C23 Ru2 C25 -30.27(8)
C24 C23 Ru2 C22 -134.79(13)
C22 C23 Ru2 P2 117.87(13)
C24 C23 Ru2 P2 -16.92(18)
C22 C23 Ru2 Cl3 -53.24(9)
C24 C23 Ru2 Cl3 171.97(7)
C22 C23 Ru2 Cl4 -146.55(8)
C24 C23 Ru2 Cl4 78.67(8)
C23 C22 Ru2 C27 -133.24(13)
C28 C22 Ru2 C27 108.82(15)
C23 C22 Ru2 C26 -102.69(9)
C27 C22 Ru2 C26 30.55(8)
C28 C22 Ru2 C26 139.36(14)
C23 C22 Ru2 C24 -27.92(9)
C27 C22 Ru2 C24 105.32(9)
C28 C22 Ru2 C24 -145.87(14)
C23 C22 Ru2 C25 -65.03(9)
C27 C22 Ru2 C25 68.21(9)
C28 C22 Ru2 C25 177.03(13)
C27 C22 Ru2 C23 133.24(13)
C28 C22 Ru2 C23 -117.95(16)
C23 C22 Ru2 P2 -151.67(7)
C27 C22 Ru2 P2 -18.43(12)
C28 C22 Ru2 P2 90.39(14)
C23 C22 Ru2 Cl3 132.52(8)
C27 C22 Ru2 Cl3 -94.24(8)
C28 C22 Ru2 Cl3 14.57(12)
C23 C22 Ru2 Cl4 42.89(10)
C27 C22 Ru2 Cl4 176.13(7)
C28 C22 Ru2 Cl4 -75.05(13)
C27 Ru2 P2 C16 102.49(7)
C26 Ru2 P2 C16 70.32(7)
C24 Ru2 P2 C16 7.65(8)
C25 Ru2 P2 C16 32.79(7)
C23 Ru2 P2 C16 20.41(15)
C22 Ru2 P2 C16 114.48(9)
Cl3 Ru2 P2 C16 -167.83(6)
Cl4 Ru2 P2 C16 -77.22(6)
C27 Ru2 P2 C18 -16.97(7)
C26 Ru2 P2 C18 -49.13(7)
C24 Ru2 P2 C18 -111.81(7)
C25 Ru2 P2 C18 -86.66(7)
C23 Ru2 P2 C18 -99.04(14)
C22 Ru2 P2 C18 -4.97(9)
Cl3 Ru2 P2 C18 72.72(6)
Cl4 Ru2 P2 C18 163.33(6)
C27 Ru2 P2 C17 -136.44(7)
C26 Ru2 P2 C17 -168.60(7)
C24 Ru2 P2 C17 128.72(8)
C25 Ru2 P2 C17 153.87(7)
C23 Ru2 P2 C17 141.49(14)
C22 Ru2 P2 C17 -124.44(9)
Cl3 Ru2 P2 C17 -46.75(6)
Cl4 Ru2 P2 C17 43.86(6)
O2 C29 N8 C28 3.5(2)
C30 C29 N8 C28 -176.18(13)
C22 C28 N8 C29 102.85(16)
C19 N6 C16 P2 60.80(16)
C20 N6 C16 P2 -60.37(15)
C18 P2 C16 N6 -49.91(12)
C17 P2 C16 N6 50.05(12)
Ru2 P2 C16 N6 -178.66(9)
C20 N5 C17 P2 59.96(14)
C21 N5 C17 P2 -61.09(15)
C16 P2 C17 N5 -49.72(12)
C18 P2 C17 N5 50.83(12)
Ru2 P2 C17 N5 179.74(8)
C19 N7 C18 P2 -60.13(14)
C21 N7 C18 P2 60.84(14)
C16 P2 C18 N7 49.56(12)
C17 P2 C18 N7 -50.79(12)
Ru2 P2 C18 N7 178.93(8)
C20 N6 C19 N7 53.89(17)
C16 N6 C19 N7 -68.51(17)
C18 N7 C19 N6 68.17(16)
C21 N7 C19 N6 -54.07(16)
C21 N5 C20 N6 55.27(17)
C17 N5 C20 N6 -67.48(17)
C19 N6 C20 N5 -54.80(17)
C16 N6 C20 N5 67.46(17)
C20 N5 C21 N7 -55.29(17)
C17 N5 C21 N7 67.68(18)
C19 N7 C21 N5 54.99(17)
C18 N7 C21 N5 -67.31(17)
